data_4032384
loop_
_publ_author_name
'Naidu, Gonna Somu'
'Singh, Rekha'
'Kumar, Mukesh'
'Ghosh, Sunil K.'

_publ_section_title
;
 Tuning the Stability and the Reactivity of Substituted [3]Dendralenes for
 Quick Access to Diverse Copiously Functionalized Fused Polycycles with
 Step and Atom Economy.
;
_journal_issue 7
_journal_name_full 'The Journal of organic chemistry'
_journal_page_first 3648
_journal_page_last 3658
_journal_paper_doi 10.1021/acs.joc.7b00169
_journal_volume 82
_journal_year 2017
_chemical_formula_moiety 'C36 H32 N2 O6'
_chemical_formula_sum 'C36 H32 N2 O6'
_chemical_formula_weight 588.63
_space_group_crystal_system monoclinic
_space_group_IT_number 15
_space_group_name_Hall '-C 2yc'
_space_group_name_H-M_alt 'C 1 2/c 1'
_symmetry_space_group_name_Hall '-C 2yc'
_symmetry_space_group_name_H-M 'C 1 2/c 1'
_atom_sites_solution_hydrogens geom
_audit_creation_date 2016-05-27
_audit_creation_method
;
Olex2 1.2
(compiled 2015.09.30 svn.r3233 for OlexSys, GUI svn.r5103)
;
_cell_angle_alpha 90
_cell_angle_beta 109.9234(18)
_cell_angle_gamma 90
_cell_formula_units_Z 8
_cell_length_a 19.5031(3)
_cell_length_b 16.6971(2)
_cell_length_c 20.1118(3)
_cell_measurement_reflns_used 6791
_cell_measurement_temperature 293
_cell_measurement_theta_max 72.7930
_cell_measurement_theta_min 3.5610
_cell_volume 6157.33(17)
_computing_cell_refinement 'CrysAlisPro 1.171.38.41 (Rigaku OD, 2015)'
_computing_data_collection 'CrysAlisPro 1.171.38.41 (Rigaku OD, 2015)'
_computing_data_reduction 'CrysAlisPro 1.171.38.41 (Rigaku OD, 2015)'
_computing_molecular_graphics 'Olex2 (Dolomanov et al., 2009)'
_computing_publication_material 'Olex2 (Dolomanov et al., 2009)'
_computing_structure_refinement 'ShelXL (Sheldrick, 2015)'
_computing_structure_solution 'ShelXT (Sheldrick, 2015)'
_diffrn_ambient_temperature 293
_diffrn_detector 'CCD plate'
_diffrn_detector_area_resol_mean 8.3200
_diffrn_detector_type Titan
_diffrn_measured_fraction_theta_full 0.999
_diffrn_measured_fraction_theta_max 0.971
_diffrn_measurement_details
;
List of Runs (angles in degrees, time in seconds):

  # Type    Start    End  Width  t~exp~   \w     \q     \k     \f   Frames
--------------------------------------------------------------------------
  1  \w     22.00  49.00   1.00    3.59    --   43.54  57.00   0.00   27
  2  \w     88.00 113.00   1.00    3.59    --   43.54  57.00   0.00   25
  3  \w     81.00 151.00   1.00   14.35    --  102.90  77.00 120.00   70
  4  \w    115.00 158.00   1.00   14.35    --  102.90 126.00  60.00   43
  5  \w     78.00 156.00   1.00   14.35    --  102.90  45.00  60.00   78
  6  \w     69.00 108.00   1.00   14.35    --  102.90 -95.00-120.00   39
  7  \w     36.00 130.00   1.00   14.35    --  102.90 -61.00 -30.00   94
  8  \w     35.00 121.00   1.00   14.35    --  102.90-126.00 150.00   86
  9  \w    -25.00  69.00   1.00    3.59    --   43.54 -57.00-150.00   94
 10  \w    -59.00  16.00   1.00    3.59    --  -43.54  57.00 150.00   75
;
_diffrn_measurement_device 'four-circle diffractometer'
_diffrn_measurement_device_type 'SuperNova, Single source at offset, Titan'
_diffrn_measurement_method '\w scans'
_diffrn_orient_matrix_type 'CrysAlisPro convention (1999,Acta A55,543-557)'
_diffrn_orient_matrix_UB_11 -0.0111153000
_diffrn_orient_matrix_UB_12 -0.0694906000
_diffrn_orient_matrix_UB_13 -0.0530217000
_diffrn_orient_matrix_UB_21 0.0198796000
_diffrn_orient_matrix_UB_22 -0.0604688000
_diffrn_orient_matrix_UB_23 0.0615644000
_diffrn_orient_matrix_UB_31 -0.0808550000
_diffrn_orient_matrix_UB_32 -0.0053214000
_diffrn_orient_matrix_UB_33 -0.0064665000
_diffrn_radiation_monochromator mirror
_diffrn_radiation_probe x-ray
_diffrn_radiation_type CuK\a
_diffrn_radiation_wavelength 1.54184
_diffrn_reflns_av_R_equivalents 0.0797
_diffrn_reflns_av_unetI/netI 0.0653
_diffrn_reflns_Laue_measured_fraction_full 0.999
_diffrn_reflns_Laue_measured_fraction_max 0.971
_diffrn_reflns_limit_h_max 19
_diffrn_reflns_limit_h_min -24
_diffrn_reflns_limit_k_max 20
_diffrn_reflns_limit_k_min -17
_diffrn_reflns_limit_l_max 23
_diffrn_reflns_limit_l_min -24
_diffrn_reflns_number 12346
_diffrn_reflns_point_group_measured_fraction_full 0.999
_diffrn_reflns_point_group_measured_fraction_max 0.971
_diffrn_reflns_theta_full 67.684
_diffrn_reflns_theta_max 73.305
_diffrn_reflns_theta_min 3.580
_diffrn_source 'micro-focus sealed X-ray tube'
_diffrn_source_type 'SuperNova (Cu) X-ray Source'
_exptl_absorpt_coefficient_mu 0.705
_exptl_absorpt_correction_T_max 0.959
_exptl_absorpt_correction_T_min 0.911
_exptl_absorpt_correction_type gaussian
_exptl_absorpt_process_details
;
CrysAlisPro 1.171.38.41 (Rigaku Oxford Diffraction, 2015)
Numerical absorption correction based on gaussian integration over
            a multifaceted crystal model
Empirical absorption correction using spherical harmonics,
 implemented in SCALE3 ABSPACK scaling algorithm.
;
_exptl_crystal_colour colourless
_exptl_crystal_colour_primary colourless
_exptl_crystal_density_diffrn 1.270
_exptl_crystal_description needle
_exptl_crystal_F_000 2480
_exptl_crystal_size_max 0.385
_exptl_crystal_size_mid 0.271
_exptl_crystal_size_min 0.15
_refine_diff_density_max 0.413
_refine_diff_density_min -0.379
_refine_diff_density_rms 0.076
_refine_ls_extinction_method none
_refine_ls_goodness_of_fit_ref 1.147
_refine_ls_hydrogen_treatment constr
_refine_ls_matrix_type full
_refine_ls_number_parameters 399
_refine_ls_number_reflns 6003
_refine_ls_number_restraints 0
_refine_ls_restrained_S_all 1.147
_refine_ls_R_factor_all 0.1125
_refine_ls_R_factor_gt 0.0855
_refine_ls_shift/su_max 0.000
_refine_ls_shift/su_mean 0.000
_refine_ls_structure_factor_coef Fsqd
_refine_ls_weighting_details 'w=1/[\s^2^(Fo^2^)+(0.0753P)^2^+29.8335P] where P=(Fo^2^+2Fc^2^)/3'
_refine_ls_weighting_scheme calc
_refine_ls_wR_factor_gt 0.2583
_refine_ls_wR_factor_ref 0.2693
_reflns_Friedel_coverage 0.000
_reflns_number_gt 4575
_reflns_number_total 6003
_reflns_threshold_expression 'I > 2\s(I)'
_cod_data_source_file jo7b00169_si_002.cif
_cod_data_source_block rs-compound_4
_cod_depositor_comments 'Adding full bibliography for 4032384--4032390.cif.'
_cod_original_cell_volume 6157.31(18)
_cod_database_code 4032384
_chemical_oxdiff_formula 'C36 H32 N2 O6'
_chemical_oxdiff_usercomment 'REKHA'S SAMPLE'
_shelx_space_group_comment
;
The symmetry employed for this shelxl refinement is uniquely defined
by the following loop, which should always be used as a source of
symmetry information in preference to the above space-group names.
They are only intended as comments.
;
_reflns_odcompleteness_completeness 99.79
_reflns_odcompleteness_iscentric 1
_reflns_odcompleteness_theta 66.97
_olex2_refinement_description
;
1. Fixed Uiso
 At 1.2 times of:
  All C(H) groups, All C(H,H) groups
 At 1.5 times of:
  All C(H,H,H) groups
2.a Ternary CH refined with riding coordinates:
 C10(H10), C8(H8), C7(H7), C9(H9), C27(H27), C26(H26), C25(H25)
2.b Secondary CH2 refined with riding coordinates:
 C24(H24A,H24B), C22(H22A,H22B)
2.c Aromatic/amide H refined with riding coordinates:
 C3(H3), C16(H16), C5(H5), C32(H32), C17(H17), C20(H20), C2(H2), C33(H33),
 C18(H18), C36(H36), C1(H1), C19(H19), C6(H6), C34(H34), C35(H35)
2.d Idealised Me refined as rotating group:
 C28(H28A,H28B,H28C), C23(H23A,H23B,H23C)
;
_shelx_shelxl_version_number 2014/7
_olex2_date_sample_data_collection 2016-05-25
_olex2_submission_special_instructions 'No special instructions were received'
_oxdiff_exptl_absorpt_empirical_details
;
Empirical correction (ABSPACK) includes:
- Absorption correction using spherical harmonics
- Frame scaling
;
_oxdiff_exptl_absorpt_empirical_full_max 2.896
_oxdiff_exptl_absorpt_empirical_full_min 0.271

loop_
_space_group_symop_operation_xyz
'x, y, z'
'-x, y, -z+1/2'
'x+1/2, y+1/2, z'
'-x+1/2, y+1/2, -z+1/2'
'-x, -y, -z'
'x, -y, z-1/2'
'-x+1/2, -y+1/2, -z'
'x+1/2, -y+1/2, z-1/2'

loop_
_atom_site_label
_atom_site_type_symbol
_atom_site_fract_x
_atom_site_fract_y
_atom_site_fract_z
_atom_site_U_iso_or_equiv
_atom_site_adp_type
_atom_site_occupancy
_atom_site_site_symmetry_order
_atom_site_calc_flag
_atom_site_refinement_flags_posn
O5 O 0.61309(18) 0.53380(19) 0.57607(19) 0.0584(9) Uani 1 1 d .
O1 O 0.31217(18) 0.1873(2) 0.49924(17) 0.0574(9) Uani 1 1 d .
O2 O 0.4069(2) 0.3528(2) 0.68562(16) 0.0662(10) Uani 1 1 d .
N1 N 0.36473(18) 0.2532(2) 0.60415(17) 0.0394(8) Uani 1 1 d .
O4 O 0.56932(18) 0.1734(2) 0.47859(18) 0.0682(11) Uani 1 1 d .
N2 N 0.67644(17) 0.4170(2) 0.58269(18) 0.0425(8) Uani 1 1 d .
O6 O 0.7338(2) 0.2961(2) 0.6184(2) 0.0698(10) Uani 1 1 d .
O3 O 0.5555(3) 0.1169(2) 0.5744(2) 0.0871(14) Uani 1 1 d .
C4 C 0.41767(19) 0.2225(2) 0.41235(19) 0.0357(8) Uani 1 1 d .
C10 C 0.49890(19) 0.3787(2) 0.58837(18) 0.0318(8) Uani 1 1 d .
H10 H 0.5062 0.4068 0.5485 0.038 Uiso 1 1 calc R
C11 C 0.53579(19) 0.2978(2) 0.59360(19) 0.0322(8) Uani 1 1 d .
C12 C 0.51026(19) 0.2489(2) 0.53776(19) 0.0336(8) Uani 1 1 d .
C8 C 0.38476(19) 0.3082(2) 0.50453(18) 0.0334(8) Uani 1 1 d .
H8 H 0.3471 0.3363 0.4666 0.040 Uiso 1 1 calc R
C7 C 0.44548(18) 0.2780(2) 0.47558(18) 0.0316(8) Uani 1 1 d .
H7 H 0.4627 0.3260 0.4580 0.038 Uiso 1 1 calc R
C9 C 0.4154(2) 0.3654(2) 0.56800(18) 0.0337(8) Uani 1 1 d .
H9 H 0.3903 0.4171 0.5567 0.040 Uiso 1 1 calc R
C24 C 0.5987(2) 0.2815(3) 0.6601(2) 0.0401(9) Uani 1 1 d .
H24A H 0.6228 0.2324 0.6546 0.048 Uiso 1 1 calc R
H24B H 0.5807 0.2743 0.6991 0.048 Uiso 1 1 calc R
C27 C 0.5345(2) 0.4307(2) 0.65406(19) 0.0367(8) Uani 1 1 d .
H27 H 0.5282 0.4030 0.6946 0.044 Uiso 1 1 calc R
C15 C 0.3469(2) 0.1966(3) 0.6495(2) 0.0406(9) Uani 1 1 d .
C14 C 0.3972(2) 0.3263(3) 0.6275(2) 0.0402(9) Uani 1 1 d .
C30 C 0.6332(2) 0.4706(3) 0.6046(2) 0.0405(9) Uani 1 1 d .
C13 C 0.3494(2) 0.2414(3) 0.5319(2) 0.0386(9) Uani 1 1 d .
C26 C 0.6174(2) 0.4344(3) 0.6668(2) 0.0401(9) Uani 1 1 d .
H26 H 0.6412 0.4669 0.7089 0.048 Uiso 1 1 calc R
C31 C 0.6946(2) 0.4286(3) 0.5198(2) 0.0437(10) Uani 1 1 d .
C25 C 0.6537(2) 0.3510(3) 0.6768(2) 0.0417(9) Uani 1 1 d .
H25 H 0.6883 0.3456 0.7251 0.050 Uiso 1 1 calc R
C29 C 0.6939(2) 0.3486(3) 0.6248(2) 0.0469(10) Uani 1 1 d .
C3 C 0.4039(2) 0.1420(3) 0.4176(2) 0.0473(10) Uani 1 1 d .
H3 H 0.4115 0.1197 0.4619 0.057 Uiso 1 1 calc R
C28 C 0.4994(3) 0.5132(3) 0.6489(3) 0.0500(11) Uani 1 1 d .
H28A H 0.4970 0.5382 0.6052 0.075 Uiso 1 1 calc GR
H28B H 0.5280 0.5458 0.6878 0.075 Uiso 1 1 calc GR
H28C H 0.4510 0.5076 0.6506 0.075 Uiso 1 1 calc GR
C21 C 0.5468(2) 0.1716(3) 0.5339(2) 0.0489(11) Uani 1 1 d .
C16 C 0.2828(2) 0.2037(3) 0.6634(2) 0.0478(10) Uani 1 1 d .
H16 H 0.2498 0.2443 0.6428 0.057 Uiso 1 1 calc R
C5 C 0.4052(3) 0.2541(3) 0.3457(2) 0.0499(11) Uani 1 1 d .
H5 H 0.4147 0.3079 0.3408 0.060 Uiso 1 1 calc R
C32 C 0.7284(2) 0.4987(3) 0.5106(3) 0.0500(11) Uani 1 1 d .
H32 H 0.7420 0.5374 0.5460 0.060 Uiso 1 1 calc R
C17 C 0.2684(3) 0.1491(3) 0.7085(3) 0.0594(13) Uani 1 1 d .
H17 H 0.2250 0.1526 0.7180 0.071 Uiso 1 1 calc R
C20 C 0.3962(3) 0.1374(3) 0.6805(3) 0.0610(13) Uani 1 1 d .
H20 H 0.4393 0.1333 0.6708 0.073 Uiso 1 1 calc R
C2 C 0.3787(3) 0.0937(3) 0.3579(3) 0.0604(13) Uani 1 1 d .
H2 H 0.3707 0.0394 0.3624 0.072 Uiso 1 1 calc R
C33 C 0.7416(3) 0.5104(3) 0.4476(3) 0.0604(13) Uani 1 1 d .
H33 H 0.7631 0.5577 0.4402 0.072 Uiso 1 1 calc R
C18 C 0.3174(3) 0.0900(3) 0.7396(3) 0.0632(14) Uani 1 1 d .
H18 H 0.3071 0.0536 0.7699 0.076 Uiso 1 1 calc R
C36 C 0.6764(3) 0.3699(3) 0.4688(3) 0.0607(13) Uani 1 1 d .
H36 H 0.6544 0.3228 0.4758 0.073 Uiso 1 1 calc R
C1 C 0.3658(3) 0.1268(4) 0.2921(3) 0.0700(16) Uani 1 1 d .
H1 H 0.3482 0.0949 0.2519 0.084 Uiso 1 1 calc R
C19 C 0.3816(3) 0.0840(3) 0.7262(3) 0.0719(16) Uani 1 1 d .
H19 H 0.4151 0.0441 0.7478 0.086 Uiso 1 1 calc R
C6 C 0.3786(3) 0.2059(4) 0.2858(2) 0.0692(15) Uani 1 1 d .
H6 H 0.3695 0.2281 0.2412 0.083 Uiso 1 1 calc R
C34 C 0.7230(3) 0.4527(4) 0.3967(3) 0.0726(16) Uani 1 1 d .
H34 H 0.7319 0.4611 0.3546 0.087 Uiso 1 1 calc R
C35 C 0.6914(3) 0.3819(4) 0.4068(3) 0.0756(16) Uani 1 1 d .
H35 H 0.6800 0.3424 0.3721 0.091 Uiso 1 1 calc R
C22 C 0.5984(5) 0.0989(6) 0.4613(4) 0.136(4) Uani 1 1 d .
H22A H 0.6487 0.0925 0.4918 0.163 Uiso 1 1 calc R
H22B H 0.5706 0.0540 0.4693 0.163 Uiso 1 1 calc R
C23 C 0.5947(5) 0.0992(7) 0.3906(5) 0.160(5) Uani 1 1 d .
H23A H 0.5454 0.1091 0.3606 0.240 Uiso 1 1 calc GR
H23B H 0.6104 0.0483 0.3790 0.240 Uiso 1 1 calc GR
H23C H 0.6258 0.1406 0.3837 0.240 Uiso 1 1 calc GR

loop_
_atom_site_aniso_label
_atom_site_aniso_U_11
_atom_site_aniso_U_22
_atom_site_aniso_U_33
_atom_site_aniso_U_23
_atom_site_aniso_U_13
_atom_site_aniso_U_12
O5 0.053(2) 0.0504(18) 0.082(2) 0.0173(17) 0.0358(18) 0.0089(15)
O1 0.054(2) 0.070(2) 0.0513(18) -0.0193(16) 0.0224(15) -0.0240(17)
O2 0.080(3) 0.086(3) 0.0398(17) -0.0189(16) 0.0295(17) -0.036(2)
N1 0.0326(18) 0.052(2) 0.0329(16) 0.0009(14) 0.0095(13) -0.0062(14)
O4 0.045(2) 0.097(3) 0.060(2) -0.0117(19) 0.0137(16) 0.0322(19)
N2 0.0249(17) 0.051(2) 0.0490(19) 0.0040(16) 0.0091(14) 0.0016(14)
O6 0.058(2) 0.071(2) 0.083(3) 0.0178(19) 0.0277(19) 0.0270(19)
O3 0.129(4) 0.051(2) 0.065(2) 0.0103(18) 0.012(2) 0.028(2)
C4 0.0171(17) 0.053(2) 0.0346(19) -0.0033(16) 0.0058(14) 0.0054(15)
C10 0.0218(17) 0.043(2) 0.0279(17) 0.0018(14) 0.0046(13) -0.0010(14)
C11 0.0176(17) 0.043(2) 0.0336(18) 0.0046(15) 0.0052(14) 0.0008(14)
C12 0.0201(18) 0.045(2) 0.0345(18) 0.0027(15) 0.0079(14) 0.0058(15)
C8 0.0225(18) 0.046(2) 0.0280(17) 0.0010(15) 0.0039(14) 0.0029(15)
C7 0.0189(17) 0.044(2) 0.0299(17) 0.0003(15) 0.0058(13) 0.0010(14)
C9 0.0275(19) 0.041(2) 0.0298(17) 0.0007(15) 0.0058(14) 0.0007(15)
C24 0.030(2) 0.048(2) 0.0328(19) 0.0036(16) -0.0009(15) 0.0012(16)
C27 0.030(2) 0.045(2) 0.0329(18) -0.0007(16) 0.0080(15) -0.0017(16)
C15 0.033(2) 0.050(2) 0.036(2) 0.0029(17) 0.0086(16) -0.0046(17)
C14 0.031(2) 0.054(2) 0.0338(19) -0.0035(17) 0.0090(15) -0.0065(17)
C30 0.0230(19) 0.046(2) 0.050(2) 0.0007(18) 0.0089(16) -0.0058(16)
C13 0.0264(19) 0.051(2) 0.0360(19) -0.0055(17) 0.0069(15) -0.0001(16)
C26 0.029(2) 0.050(2) 0.0336(19) -0.0032(17) 0.0008(15) -0.0050(17)
C31 0.0186(18) 0.058(3) 0.056(2) 0.004(2) 0.0147(17) 0.0040(17)
C25 0.026(2) 0.054(2) 0.035(2) 0.0053(17) -0.0021(15) 0.0027(17)
C29 0.028(2) 0.054(3) 0.051(2) 0.0052(19) 0.0030(17) 0.0050(18)
C3 0.042(2) 0.053(3) 0.045(2) -0.0057(19) 0.0132(19) -0.0004(19)
C28 0.043(2) 0.050(2) 0.056(3) -0.009(2) 0.016(2) 0.0009(19)
C21 0.040(2) 0.054(3) 0.042(2) -0.006(2) -0.0001(18) 0.0128(19)
C16 0.026(2) 0.064(3) 0.051(2) 0.010(2) 0.0097(17) -0.0008(18)
C5 0.051(3) 0.058(3) 0.035(2) -0.0010(19) 0.0085(19) 0.007(2)
C32 0.023(2) 0.057(3) 0.072(3) 0.002(2) 0.019(2) 0.0016(18)
C17 0.038(3) 0.079(3) 0.066(3) 0.019(3) 0.023(2) 0.000(2)
C20 0.042(3) 0.069(3) 0.077(3) 0.019(3) 0.027(2) 0.013(2)
C2 0.050(3) 0.060(3) 0.066(3) -0.021(2) 0.013(2) -0.007(2)
C33 0.034(3) 0.069(3) 0.088(4) 0.010(3) 0.034(2) 0.002(2)
C18 0.064(3) 0.067(3) 0.064(3) 0.020(3) 0.030(3) -0.001(3)
C36 0.053(3) 0.066(3) 0.064(3) -0.004(2) 0.021(2) -0.007(2)
C1 0.068(4) 0.079(4) 0.049(3) -0.026(3) 0.001(2) 0.006(3)
C19 0.067(4) 0.066(3) 0.087(4) 0.032(3) 0.032(3) 0.018(3)
C6 0.081(4) 0.083(4) 0.032(2) -0.004(2) 0.004(2) 0.015(3)
C34 0.058(3) 0.095(4) 0.080(4) 0.013(3) 0.042(3) 0.010(3)
C35 0.073(4) 0.090(4) 0.068(3) -0.015(3) 0.030(3) 0.002(3)
C22 0.141(8) 0.165(8) 0.085(5) -0.026(5) 0.019(5) 0.106(7)
C23 0.122(8) 0.238(13) 0.112(7) -0.080(8) 0.030(6) 0.065(8)

loop_
_atom_type_symbol
_atom_type_description
_atom_type_scat_dispersion_real
_atom_type_scat_dispersion_imag
_atom_type_scat_source
C C 0.0181 0.0091 'International Tables Vol C Tables 4.2.6.8 and 6.1.1.4'
H H 0.0000 0.0000 'International Tables Vol C Tables 4.2.6.8 and 6.1.1.4'
N N 0.0311 0.0180 'International Tables Vol C Tables 4.2.6.8 and 6.1.1.4'
O O 0.0492 0.0322 'International Tables Vol C Tables 4.2.6.8 and 6.1.1.4'

loop_
_exptl_crystal_face_index_h
_exptl_crystal_face_index_k
_exptl_crystal_face_index_l
_exptl_crystal_face_perp_dist
-8 -8 7 0.1549
-13 -1 4 0.2103
-7 8 -3 0.1296
9 7 -7 0.1518
7 -8 3 0.1277
-7 5 11 0.1429
8 4 5 0.1866
6 -5 -12 0.0685
-1 -1 12 0.0820
-7 -7 -4 0.1696
-8 8 1 0.1269
-6 6 10 0.1330
4 7 7 0.1664
0 0 -12 0.0493
13 0 -4 0.1974

loop_
_geom_angle_atom_site_label_1
_geom_angle_atom_site_label_2
_geom_angle_atom_site_label_3
_geom_angle
C14 N1 C15 123.2(3)
C14 N1 C13 112.9(3)
C13 N1 C15 123.9(3)
C21 O4 C22 116.6(5)
C30 N2 C31 123.1(3)
C29 N2 C30 112.4(4)
C29 N2 C31 124.3(4)
C3 C4 C7 123.7(4)
C3 C4 C5 118.1(4)
C5 C4 C7 118.3(4)
C11 C10 H10 106.5
C11 C10 C9 108.7(3)
C11 C10 C27 112.3(3)
C9 C10 H10 106.5
C27 C10 H10 106.5
C27 C10 C9 115.7(3)
C12 C11 C10 116.9(3)
C12 C11 C24 126.4(4)
C24 C11 C10 116.6(3)
C11 C12 C7 117.4(3)
C11 C12 C21 121.6(3)
C21 C12 C7 120.8(3)
C7 C8 H8 108.9
C9 C8 H8 108.9
C9 C8 C7 112.2(3)
C13 C8 H8 108.9
C13 C8 C7 113.2(3)
C13 C8 C9 104.6(3)
C4 C7 C12 116.9(3)
C4 C7 C8 114.0(3)
C4 C7 H7 105.4
C12 C7 C8 108.5(3)
C12 C7 H7 105.4
C8 C7 H7 105.4
C10 C9 H9 109.4
C8 C9 C10 112.5(3)
C8 C9 H9 109.4
C14 C9 C10 111.2(3)
C14 C9 C8 104.9(3)
C14 C9 H9 109.4
C11 C24 H24A 109.5
C11 C24 H24B 109.5
C11 C24 C25 110.8(3)
H24A C24 H24B 108.1
C25 C24 H24A 109.5
C25 C24 H24B 109.5
C10 C27 H27 107.5
C10 C27 C26 107.8(3)
C26 C27 H27 107.5
C28 C27 C10 113.0(3)
C28 C27 H27 107.5
C28 C27 C26 113.2(3)
C16 C15 N1 120.4(4)
C20 C15 N1 118.6(4)
C20 C15 C16 120.9(4)
O2 C14 N1 123.9(4)
O2 C14 C9 127.5(4)
N1 C14 C9 108.6(3)
O5 C30 N2 123.0(4)
O5 C30 C26 128.4(4)
N2 C30 C26 108.6(3)
O1 C13 N1 123.4(4)
O1 C13 C8 128.3(4)
N1 C13 C8 108.3(3)
C27 C26 H26 109.0
C30 C26 C27 112.0(3)
C30 C26 H26 109.0
C30 C26 C25 104.8(3)
C25 C26 C27 113.1(3)
C25 C26 H26 109.0
C32 C31 N2 120.1(4)
C36 C31 N2 118.8(4)
C36 C31 C32 121.0(4)
C24 C25 C26 113.4(3)
C24 C25 H25 110.0
C26 C25 H25 110.0
C29 C25 C24 108.6(4)
C29 C25 C26 104.9(3)
C29 C25 H25 110.0
N2 C29 C25 108.9(4)
O6 C29 N2 124.2(4)
O6 C29 C25 126.8(4)
C4 C3 H3 119.3
C4 C3 C2 121.3(4)
C2 C3 H3 119.3
C27 C28 H28A 109.5
C27 C28 H28B 109.5
C27 C28 H28C 109.5
H28A C28 H28B 109.5
H28A C28 H28C 109.5
H28B C28 H28C 109.5
O4 C21 C12 108.9(4)
O3 C21 O4 125.1(5)
O3 C21 C12 126.0(5)
C15 C16 H16 120.7
C15 C16 C17 118.6(4)
C17 C16 H16 120.7
C4 C5 H5 119.7
C4 C5 C6 120.6(5)
C6 C5 H5 119.7
C31 C32 H32 120.5
C31 C32 C33 118.9(5)
C33 C32 H32 120.5
C16 C17 H17 119.7
C18 C17 C16 120.7(4)
C18 C17 H17 119.7
C15 C20 H20 120.1
C15 C20 C19 119.9(5)
C19 C20 H20 120.1
C3 C2 H2 120.2
C1 C2 C3 119.5(5)
C1 C2 H2 120.2
C32 C33 H33 119.9
C34 C33 C32 120.1(5)
C34 C33 H33 119.9
C17 C18 H18 119.8
C17 C18 C19 120.4(5)
C19 C18 H18 119.8
C31 C36 H36 120.4
C31 C36 C35 119.2(5)
C35 C36 H36 120.4
C2 C1 H1 120.0
C6 C1 C2 120.1(5)
C6 C1 H1 120.0
C20 C19 H19 120.2
C18 C19 C20 119.6(5)
C18 C19 H19 120.2
C5 C6 H6 119.8
C1 C6 C5 120.4(5)
C1 C6 H6 119.8
C33 C34 H34 119.6
C33 C34 C35 120.9(5)
C35 C34 H34 119.6
C36 C35 H35 120.1
C34 C35 C36 119.8(6)
C34 C35 H35 120.1
O4 C22 H22A 109.6
O4 C22 H22B 109.6
H22A C22 H22B 108.1
C23 C22 O4 110.5(7)
C23 C22 H22A 109.6
C23 C22 H22B 109.6
C22 C23 H23A 109.5
C22 C23 H23B 109.5
C22 C23 H23C 109.5
H23A C23 H23B 109.5
H23A C23 H23C 109.5
H23B C23 H23C 109.5

loop_
_geom_bond_atom_site_label_1
_geom_bond_atom_site_label_2
_geom_bond_distance
O5 C30 1.201(5)
O1 C13 1.204(5)
O2 C14 1.204(5)
N1 C15 1.436(5)
N1 C14 1.381(5)
N1 C13 1.394(5)
O4 C21 1.329(6)
O4 C22 1.459(7)
N2 C30 1.401(5)
N2 C31 1.437(5)
N2 C29 1.393(6)
O6 C29 1.209(5)
O3 C21 1.196(6)
C4 C7 1.517(5)
C4 C3 1.382(6)
C4 C5 1.382(6)
C10 H10 0.9800
C10 C11 1.517(5)
C10 C9 1.554(5)
C10 C27 1.535(5)
C11 C12 1.340(5)
C11 C24 1.499(5)
C12 C7 1.523(5)
C12 C21 1.488(6)
C8 H8 0.9800
C8 C7 1.570(5)
C8 C9 1.543(5)
C8 C13 1.511(6)
C7 H7 0.9800
C9 H9 0.9800
C9 C14 1.508(5)
C24 H24A 0.9700
C24 H24B 0.9700
C24 C25 1.538(6)
C27 H27 0.9800
C27 C26 1.550(5)
C27 C28 1.527(6)
C15 C16 1.376(6)
C15 C20 1.373(6)
C30 C26 1.511(6)
C26 H26 0.9800
C26 C25 1.545(6)
C31 C32 1.387(6)
C31 C36 1.374(7)
C25 H25 0.9800
C25 C29 1.506(6)
C3 H3 0.9300
C3 C2 1.389(6)
C28 H28A 0.9600
C28 H28B 0.9600
C28 H28C 0.9600
C16 H16 0.9300
C16 C17 1.381(6)
C5 H5 0.9300
C5 C6 1.393(7)
C32 H32 0.9300
C32 C33 1.390(7)
C17 H17 0.9300
C17 C18 1.367(7)
C20 H20 0.9300
C20 C19 1.377(7)
C2 H2 0.9300
C2 C1 1.375(8)
C33 H33 0.9300
C33 C34 1.361(8)
C18 H18 0.9300
C18 C19 1.371(8)
C36 H36 0.9300
C36 C35 1.389(8)
C1 H1 0.9300
C1 C6 1.359(8)
C19 H19 0.9300
C6 H6 0.9300
C34 H34 0.9300
C34 C35 1.380(9)
C35 H35 0.9300
C22 H22A 0.9700
C22 H22B 0.9700
C22 C23 1.398(11)
C23 H23A 0.9600
C23 H23B 0.9600
C23 H23C 0.9600

loop_
_exptl_oxdiff_crystal_face_indexfrac_h
_exptl_oxdiff_crystal_face_indexfrac_k
_exptl_oxdiff_crystal_face_indexfrac_l
_exptl_oxdiff_crystal_face_x
_exptl_oxdiff_crystal_face_y
_exptl_oxdiff_crystal_face_z
-7.9830 -7.6322 6.8069 0.2582 0.7219 0.6421
-12.5635 -1.2289 3.7487 0.0263 0.0553 0.9981
-6.7066 7.6706 -3.3767 -0.2795 -0.8050 0.5233
8.8246 7.1050 -6.6644 -0.2385 -0.6645 -0.7082
6.9658 -7.5340 3.2275 0.2750 0.7927 -0.5440
-6.6414 4.5606 11.4206 -0.8486 0.2953 0.4389
8.1899 4.1261 5.2305 -0.6551 0.2353 -0.7180
5.5718 -4.8141 -11.5384 0.8844 -0.3085 -0.3503
-1.0048 -0.9962 11.9980 -0.5558 0.7789 0.0090
-6.9880 -7.0021 -4.0026 0.7765 0.0381 0.6282
-8.0035 7.9997 1.0031 -0.5201 -0.5811 0.5981
-6.0074 6.0028 10.0012 -0.8806 0.1333 0.3891
3.9880 7.0028 7.0022 -0.9022 0.0869 -0.4050
0.0062 -0.0039 -11.9985 0.6364 -0.7383 0.0771
12.9953 -0.0001 -3.9992 0.0676 0.0121 -1.0249
